data_7127501
loop_
_publ_author_name
'Shimada, Shigeru'
'Wang, Xiang-Bo'
'Tanaka, Masato'

_publ_section_title
;
 Oxidative addition of Bi-C bonds to Pt(0): reaction of
 Pt(PEt<sub>3</sub>)<sub>3</sub> with cyclic organobismuth compounds.
;
_journal_issue 96
_journal_name_full 'Chemical communications (Cambridge, England)'
_journal_page_first 15216
_journal_page_last 15219
_journal_paper_doi 10.1039/d0cc07408j
_journal_volume 56
_journal_year 2020
_chemical_formula_moiety 'C30 H51 Bi Cl N P2 Pt'
_chemical_formula_sum 'C30 H51 Bi Cl N P2 Pt'
_chemical_formula_weight 927.17
_chemical_properties_physical Air-sensitive,Moisture-sensitive,Heat-sensitive,Oxygen-sensitive
_space_group_crystal_system monoclinic
_space_group_IT_number 14
_space_group_name_Hall '-P 2yn'
_space_group_name_H-M_alt 'P 1 21/n 1'
_atom_sites_solution_hydrogens geom
_atom_sites_solution_primary dual
_audit_creation_date 2020-11-02
_audit_creation_method
;
Olex2 1.3
(compiled 2020.07.31 svn.rc2a77460 for OlexSys, GUI svn.r6145)
;
_audit_update_record
;
2020-11-10 deposited with the CCDC.	2020-11-16 downloaded from the CCDC.
;
_cell_angle_alpha 90
_cell_angle_beta 91.378(4)
_cell_angle_gamma 90
_cell_formula_units_Z 4
_cell_length_a 12.278(2)
_cell_length_b 14.7178(6)
_cell_length_c 18.1372(7)
_cell_measurement_reflns_used 8909
_cell_measurement_temperature 93
_cell_measurement_theta_max 30.0390
_cell_measurement_theta_min 3.7260
_cell_volume 3276.5(6)
_computing_cell_refinement 'CrysAlisPro 1.171.40.67a (Rigaku OD, 2019)'
_computing_data_collection 'CrysAlisPro 1.171.40.67a (Rigaku OD, 2019)'
_computing_data_reduction 'CrysAlisPro 1.171.40.67a (Rigaku OD, 2019)'
_computing_molecular_graphics 'Olex2 1.3 (Dolomanov et al., 2009)'
_computing_publication_material 'Olex2 1.3 (Dolomanov et al., 2009)'
_computing_structure_refinement 'SHELXL 2018/3 (Sheldrick, 2015)'
_computing_structure_solution 'SHELXT 2018/2 (Sheldrick, 2018)'
_diffrn_ambient_temperature 93
_diffrn_detector 'PLATUS 200K area detector'
_diffrn_detector_area_resol_mean 5.811
_diffrn_detector_type 'HPC area detector'
_diffrn_measured_fraction_theta_full 0.985
_diffrn_measured_fraction_theta_max 0.918
_diffrn_measurement_details
;
List of Runs (angles in degrees, time in seconds):

 # Type Start End Width t~exp~ \w \q \k \f Frames
#--------------------------------------------------------------------------
 1 \w -105.00 75.00 0.50 40.00 -- -15.00 45.00 0.00 360
 2 \w -105.00 75.00 0.50 40.00 -- -15.00 45.00 90.00 360
 3 \w -105.00 75.00 0.50 40.00 -- -15.00 45.00 180.00 360
 4 \w -105.00 75.00 0.50 40.00 -- -15.00 45.00 270.00 360
;
_diffrn_measurement_device 'four-circle diffractometer'
_diffrn_measurement_device_type 'Rigaku XtaLAB P200'
_diffrn_measurement_method '\w scans'
_diffrn_orient_matrix_type 'CrysAlisPro convention (1999,Acta A55,543-557)'
_diffrn_orient_matrix_UB_11 0.0403550000
_diffrn_orient_matrix_UB_12 -0.0187686000
_diffrn_orient_matrix_UB_13 0.0241787000
_diffrn_orient_matrix_UB_21 -0.0205084000
_diffrn_orient_matrix_UB_22 0.0261421000
_diffrn_orient_matrix_UB_23 0.0294495000
_diffrn_orient_matrix_UB_31 -0.0359470000
_diffrn_orient_matrix_UB_32 -0.0358701000
_diffrn_orient_matrix_UB_33 0.0088126000
_diffrn_radiation_monochromator 'multi-layer mirror optics'
_diffrn_radiation_probe x-ray
_diffrn_radiation_type 'Mo K\a'
_diffrn_radiation_wavelength 0.71073
_diffrn_reflns_av_R_equivalents 0.2983
_diffrn_reflns_av_unetI/netI 0.3548
_diffrn_reflns_Laue_measured_fraction_full 0.985
_diffrn_reflns_Laue_measured_fraction_max 0.918
_diffrn_reflns_limit_h_max 16
_diffrn_reflns_limit_h_min -16
_diffrn_reflns_limit_k_max 20
_diffrn_reflns_limit_k_min -20
_diffrn_reflns_limit_l_max 25
_diffrn_reflns_limit_l_min -25
_diffrn_reflns_number 56399
_diffrn_reflns_point_group_measured_fraction_full 0.985
_diffrn_reflns_point_group_measured_fraction_max 0.918
_diffrn_reflns_theta_full 25.242
_diffrn_reflns_theta_max 30.723
_diffrn_reflns_theta_min 1.981
_diffrn_source 'rotating anode X-ray generator'
_diffrn_source_type micromax007
_exptl_absorpt_coefficient_mu 9.827
_exptl_absorpt_correction_T_max 1.00000
_exptl_absorpt_correction_T_min 0.20878
_exptl_absorpt_correction_type multi-scan
_exptl_absorpt_process_details
;
CrysAlisPro 1.171.40.67a (Rigaku Oxford Diffraction, 2019)
Empirical absorption correction using spherical harmonics,
 implemented in SCALE3 ABSPACK scaling algorithm.
;
_exptl_crystal_colour 'light yellow'
_exptl_crystal_colour_modifier light
_exptl_crystal_colour_primary yellow
_exptl_crystal_density_diffrn 1.880
_exptl_crystal_description prism
_exptl_crystal_F_000 1784
_exptl_crystal_size_max 0.07
_exptl_crystal_size_mid 0.04
_exptl_crystal_size_min 0.02
_refine_diff_density_max 3.342
_refine_diff_density_min -2.537
_refine_diff_density_rms 0.374
_refine_ls_extinction_method none
_refine_ls_goodness_of_fit_ref 0.901
_refine_ls_hydrogen_treatment constr
_refine_ls_matrix_type full
_refine_ls_number_parameters 303
_refine_ls_number_reflns 9364
_refine_ls_number_restraints 139
_refine_ls_restrained_S_all 0.898
_refine_ls_R_factor_all 0.1784
_refine_ls_R_factor_gt 0.0755
_refine_ls_shift/su_max 0.001
_refine_ls_shift/su_mean 0.000
_refine_ls_structure_factor_coef Fsqd
_refine_ls_weighting_details 'w=1/[\s^2^(Fo^2^)+(0.0444P)^2^] where P=(Fo^2^+2Fc^2^)/3'
_refine_ls_weighting_scheme calc
_refine_ls_wR_factor_gt 0.1419
_refine_ls_wR_factor_ref 0.1577
_reflns_Friedel_coverage 0.000
_reflns_number_gt 3993
_reflns_number_total 9364
_reflns_threshold_expression 'I > 2\s(I)'
_twin_special_details
;
Component 2 rotated by 2.6119\% 
 around [-0.54 -0.05 -0.84] (reciprocal) or [-0.82 -0.05 -0.57] (direct)
;
_cod_data_source_file d0cc07408j2.cif
_cod_data_source_block Complex-6a
_cod_original_cell_volume 3276.6(6)
_cod_database_code 7127501
_shelx_shelxl_version_number 2018/3
_chemical_oxdiff_formula C30H51BiClNP2Pt
_chemical_oxdiff_usercomment tBuBismocine-PtCl(PEt3)2
_shelx_space_group_comment
;
The symmetry employed for this shelxl refinement is uniquely defined
by the following loop, which should always be used as a source of
symmetry information in preference to the above space-group names.
They are only intended as comments.
;
_shelx_estimated_absorpt_t_max 0.828
_shelx_estimated_absorpt_t_min 0.546
_olex2_refinement_description
;
1. Fixed Uiso
 At 1.2 times of:
  All C(H) groups, All C(H,H) groups, All C(H,H,H,H) groups
 At 1.5 times of:
  All C(H,H,H) groups
2. Restrained distances
 C27-C28A = C29-C30A
 1.53 with sigma of 0.02
3. Uiso/Uaniso restraints and constraints
Uanis(C1) \\sim Ueq, Uanis(C2) \\sim Ueq, Uanis(C3) \\sim Ueq, Uanis(C4) \\sim
Ueq, Uanis(C5) \\sim Ueq, Uanis(C6) \\sim Ueq, Uanis(C7) \\sim Ueq, Uanis(C8)
\\sim Ueq, Uanis(C9) \\sim Ueq, Uanis(C14) \\sim Ueq, Uanis(C15) \\sim Ueq,
Uanis(C16) \\sim Ueq, Uanis(C17) \\sim Ueq, Uanis(C19) \\sim Ueq, Uanis(C22)
\\sim Ueq, Uanis(C23) \\sim Ueq, Uanis(C25) \\sim Ueq, Uanis(C27) \\sim Ueq,
Uanis(C29) \\sim Ueq: with sigma of 0.01 and sigma for terminal atoms of 0.1
Uanis(C21) = Uanis(C22)
Uanis(C23) = Uanis(C24)
Uanis(C25) = Uanis(C26)
Uanis(C27) = Uanis(C28A) = Uanis(C28B)
Uanis(C29) = Uanis(C30A) = Uanis(C30B)
4. Same fragment restrains
{P2, C27, C28A} sigma for 1-2: 0.02, 1-3: 0.04
{P2, C27, C28B} sigma for 1-2: 0.02, 1-3: 0.04
{P2, C29, C30A} sigma for 1-2: 0.02, 1-3: 0.04
{P2, C29, C30B} sigma for 1-2: 0.02, 1-3: 0.04
as in
{P2, C25, C26}
5. Others
 Sof(H27C)=Sof(H27D)=Sof(C28B)=Sof(H28D)=Sof(H28E)=Sof(H28F)=1-FVAR(1)
 Sof(H27A)=Sof(H27B)=Sof(C28A)=Sof(H28A)=Sof(H28B)=Sof(H28C)=FVAR(1)
 Sof(H29C)=Sof(H29D)=Sof(C30B)=Sof(H30D)=Sof(H30E)=Sof(H30F)=1-FVAR(2)
 Sof(H29A)=Sof(H29B)=Sof(C30A)=Sof(H30A)=Sof(H30B)=Sof(H30C)=FVAR(2)
6.a Secondary CH2 refined with riding coordinates:
 C25(H25A,H25B), C27(H27A,H27B), C27(H27C,H27D), C29(H29A,H29B), C29(H29C,
 H29D), C7(H7A,H7B), C8(H8A,H8B), C19(H19A,H19B), C21(H21A,H21B), C23(H23A,H23B)
6.b Me refined with riding coordinates:
 C26(H26A,H26B,H26C), C28B(H28D,H28E,H28F), C28A(H28A,H28B,H28C), C30B(H30D,
 H30E,H30F), C30A(H30A,H30B,H30C), C16(H16A,H16B,H16C), C17(H17A,H17B,H17C),
 C18(H18A,H18B,H18C), C20(H20A,H20B,H20C), C22(H22A,H22B,H22C), C24(H24A,H24B,
 H24C)
6.c Aromatic/amide H refined with riding coordinates:
 C2(H2), C3(H3), C4(H4), C5(H5), C10(H10), C11(H11), C12(H12), C13(H13)
;
_olex2_submission_special_instructions 'No special instructions were received'
_oxdiff_exptl_absorpt_empirical_details
;
Empirical correction (ABSPACK) includes:
- Absorption correction using spherical harmonics
- Frame scaling
;
_oxdiff_exptl_absorpt_empirical_full_max 3.719
_oxdiff_exptl_absorpt_empirical_full_min 0.442
_oxdiff_twin_integration_method simultaneous
_oxdiff_twin_items 2

loop_
_space_group_symop_operation_xyz
'x, y, z'
'-x+1/2, y+1/2, -z+1/2'
'-x, -y, -z'
'x-1/2, -y-1/2, z-1/2'

loop_
_atom_site_label
_atom_site_type_symbol
_atom_site_fract_x
_atom_site_fract_y
_atom_site_fract_z
_atom_site_U_iso_or_equiv
_atom_site_adp_type
_atom_site_occupancy
_atom_site_site_symmetry_order
_atom_site_calc_flag
_atom_site_refinement_flags_posn
_atom_site_refinement_flags_adp
_atom_site_refinement_flags_occupancy
_atom_site_disorder_assembly
_atom_site_disorder_group
Bi1 Bi 0.59030(4) 0.63585(3) 0.30616(3) 0.01898(15) Uani 1 1 d . . . . .
Pt1 Pt 0.64171(4) 0.77732(3) 0.39621(3) 0.02017(16) Uani 1 1 d . . . . .
Cl1 Cl 0.7243(3) 0.8993(2) 0.47313(19) 0.0310(9) Uani 1 1 d . . . . .
P1 P 0.5472(3) 0.8921(2) 0.3347(2) 0.0265(9) Uani 1 1 d . . . . .
P2 P 0.7276(3) 0.6796(2) 0.4765(2) 0.0261(9) Uani 1 1 d D . . . .
C25 C 0.8756(10) 0.6960(11) 0.4849(8) 0.043(3) Uani 1 1 d D U . . .
H25A H 0.891826 0.760803 0.494939 0.051 Uiso 1 1 calc R U . . .
H25B H 0.905144 0.659659 0.526736 0.051 Uiso 1 1 calc R U . . .
C26 C 0.9308(12) 0.6664(11) 0.4126(8) 0.043(3) Uani 1 1 d D . . . .
H26A H 1.009725 0.675404 0.417715 0.064 Uiso 1 1 calc R U . . .
H26B H 0.915434 0.602041 0.403169 0.064 Uiso 1 1 calc R U . . .
H26C H 0.902141 0.702993 0.371432 0.064 Uiso 1 1 calc R U . . .
C27 C 0.6879(10) 0.7014(12) 0.5733(7) 0.045(4) Uani 1 1 d D U . . .
H27A H 0.710273 0.648768 0.604084 0.054 Uiso 0.75(4) 1 calc R U P A 1
H27B H 0.728241 0.755240 0.592047 0.054 Uiso 0.75(4) 1 calc R U P A 1
H27C H 0.740203 0.672144 0.608253 0.054 Uiso 0.25(4) 1 calc R U P A 2
H27D H 0.687052 0.767520 0.583413 0.054 Uiso 0.25(4) 1 calc R U P A 2
C28A C 0.5667(12) 0.718(2) 0.5823(11) 0.045(4) Uani 0.75(4) 1 d D . P A 1
H28A H 0.551922 0.728516 0.634410 0.067 Uiso 0.75(4) 1 calc R U P A 1
H28B H 0.543975 0.770622 0.553108 0.067 Uiso 0.75(4) 1 calc R U P A 1
H28C H 0.525983 0.664008 0.565161 0.067 Uiso 0.75(4) 1 calc R U P A 1
C28B C 0.573(4) 0.661(6) 0.582(3) 0.045(4) Uani 0.25(4) 1 d D . P A 2
H28D H 0.548661 0.670840 0.632314 0.067 Uiso 0.25(4) 1 calc R U P A 2
H28E H 0.521974 0.690359 0.546978 0.067 Uiso 0.25(4) 1 calc R U P A 2
H28F H 0.574877 0.595428 0.571702 0.067 Uiso 0.25(4) 1 calc R U P A 2
C29 C 0.7145(13) 0.5556(9) 0.4676(11) 0.062(4) Uani 1 1 d D U . . .
H29A H 0.726370 0.537943 0.415727 0.074 Uiso 0.55(2) 1 calc R U P B 1
H29B H 0.771492 0.525872 0.498697 0.074 Uiso 0.55(2) 1 calc R U P B 1
H29C H 0.636755 0.538662 0.471037 0.074 Uiso 0.45(2) 1 calc R U P B 2
H29D H 0.739397 0.536891 0.418343 0.074 Uiso 0.45(2) 1 calc R U P B 2
C30A C 0.6011(19) 0.5216(18) 0.491(2) 0.062(4) Uani 0.55(2) 1 d D . P B 1
H30A H 0.597406 0.455408 0.485430 0.093 Uiso 0.55(2) 1 calc R U P B 1
H30B H 0.589650 0.537870 0.542577 0.093 Uiso 0.55(2) 1 calc R U P B 1
H30C H 0.544544 0.549936 0.459637 0.093 Uiso 0.55(2) 1 calc R U P B 1
C30B C 0.780(3) 0.5044(19) 0.5266(18) 0.062(4) Uani 0.45(2) 1 d D . P B 2
H30D H 0.770633 0.438882 0.519544 0.093 Uiso 0.45(2) 1 calc R U P B 2
H30E H 0.857591 0.519865 0.522825 0.093 Uiso 0.45(2) 1 calc R U P B 2
H30F H 0.754933 0.521637 0.575528 0.093 Uiso 0.45(2) 1 calc R U P B 2
N1 N 0.4895(8) 0.5530(7) 0.1725(6) 0.021(3) Uani 1 1 d . . . . .
C1 C 0.4067(10) 0.6569(8) 0.2965(8) 0.018(3) Uani 1 1 d . U . . .
C2 C 0.3547(10) 0.6784(8) 0.3630(8) 0.021(3) Uani 1 1 d . U . . .
H2 H 0.396192 0.686328 0.407392 0.025 Uiso 1 1 calc R U . . .
C3 C 0.2407(12) 0.6880(9) 0.3623(9) 0.029(4) Uani 1 1 d . U . . .
H3 H 0.205181 0.703208 0.406628 0.035 Uiso 1 1 calc R U . . .
C4 C 0.1818(11) 0.6759(9) 0.3004(8) 0.024(3) Uani 1 1 d . U . . .
H4 H 0.104807 0.682287 0.300814 0.028 Uiso 1 1 calc R U . . .
C5 C 0.2330(10) 0.6539(8) 0.2350(8) 0.023(3) Uani 1 1 d . U . . .
H5 H 0.189970 0.644640 0.191387 0.028 Uiso 1 1 calc R U . . .
C6 C 0.3459(11) 0.6450(8) 0.2320(7) 0.021(3) Uani 1 1 d . U . . .
C7 C 0.3978(10) 0.6169(8) 0.1618(8) 0.021(3) Uani 1 1 d . U . . .
H7A H 0.341880 0.588129 0.129283 0.025 Uiso 1 1 calc R U . . .
H7B H 0.424444 0.671808 0.136445 0.025 Uiso 1 1 calc R U . . .
C8 C 0.5702(10) 0.5731(8) 0.1170(7) 0.020(3) Uani 1 1 d . U . . .
H8A H 0.532247 0.578455 0.068406 0.024 Uiso 1 1 calc R U . . .
H8B H 0.620984 0.520985 0.114230 0.024 Uiso 1 1 calc R U . . .
C9 C 0.6365(10) 0.6590(8) 0.1307(8) 0.019(3) Uani 1 1 d . U . . .
C10 C 0.6871(11) 0.6985(9) 0.0714(8) 0.026(3) Uani 1 1 d . . . . .
H10 H 0.675264 0.672958 0.023826 0.031 Uiso 1 1 calc R U . . .
C11 C 0.7541(13) 0.7736(10) 0.0785(9) 0.036(4) Uani 1 1 d . . . . .
H11 H 0.790201 0.797659 0.037029 0.043 Uiso 1 1 calc R U . . .
C12 C 0.7670(12) 0.8115(10) 0.1453(9) 0.037(4) Uani 1 1 d . . . . .
H12 H 0.808874 0.865477 0.150197 0.045 Uiso 1 1 calc R U . . .
C13 C 0.7214(11) 0.7747(8) 0.2068(8) 0.024(3) Uani 1 1 d . . . . .
H13 H 0.737986 0.799377 0.254139 0.029 Uiso 1 1 calc R U . . .
C14 C 0.6497(10) 0.6997(9) 0.1995(8) 0.022(3) Uani 1 1 d . U . . .
C15 C 0.4579(11) 0.4546(9) 0.1736(7) 0.023(3) Uani 1 1 d . U . . .
C16 C 0.3659(12) 0.4400(8) 0.2262(9) 0.032(4) Uani 1 1 d . U . . .
H16A H 0.345860 0.375505 0.226554 0.048 Uiso 1 1 calc R U . . .
H16B H 0.389456 0.458537 0.276000 0.048 Uiso 1 1 calc R U . . .
H16C H 0.302746 0.476315 0.210294 0.048 Uiso 1 1 calc R U . . .
C17 C 0.4238(12) 0.4196(10) 0.0975(7) 0.027(3) Uani 1 1 d . U . . .
H17A H 0.404022 0.355288 0.100857 0.041 Uiso 1 1 calc R U . . .
H17B H 0.361041 0.454501 0.078765 0.041 Uiso 1 1 calc R U . . .
H17C H 0.484512 0.426555 0.063780 0.041 Uiso 1 1 calc R U . . .
C18 C 0.5599(13) 0.4007(10) 0.2048(9) 0.039(4) Uani 1 1 d . . . . .
H18A H 0.542716 0.335672 0.206476 0.059 Uiso 1 1 calc R U . . .
H18B H 0.621895 0.410523 0.172769 0.059 Uiso 1 1 calc R U . . .
H18C H 0.578392 0.422226 0.254695 0.059 Uiso 1 1 calc R U . . .
C19 C 0.4676(12) 0.9511(10) 0.4019(9) 0.042(4) Uani 1 1 d . U . . .
H19A H 0.518334 0.980915 0.437643 0.050 Uiso 1 1 calc R U . . .
H19B H 0.425845 0.999721 0.376252 0.050 Uiso 1 1 calc R U . . .
C20 C 0.3868(11) 0.8925(11) 0.4456(9) 0.041(4) Uani 1 1 d . . . . .
H20A H 0.348094 0.931102 0.480393 0.061 Uiso 1 1 calc R U . . .
H20B H 0.334224 0.864087 0.411319 0.061 Uiso 1 1 calc R U . . .
H20C H 0.427002 0.845221 0.472902 0.061 Uiso 1 1 calc R U . . .
C21 C 0.6384(11) 0.9806(9) 0.2975(9) 0.032(3) Uani 1 1 d . . . . .
H21A H 0.705980 0.982522 0.328418 0.038 Uiso 1 1 calc R U . . .
H21B H 0.659012 0.962722 0.247113 0.038 Uiso 1 1 calc R U . . .
C22 C 0.5903(11) 1.0748(9) 0.2944(8) 0.032(3) Uani 1 1 d . U . . .
H22A H 0.643495 1.117098 0.274159 0.048 Uiso 1 1 calc R U . . .
H22B H 0.524441 1.074356 0.262700 0.048 Uiso 1 1 calc R U . . .
H22C H 0.571499 1.094194 0.344162 0.048 Uiso 1 1 calc R U . . .
C23 C 0.4537(15) 0.8710(11) 0.2573(11) 0.057(4) Uani 1 1 d . U . . .
H23A H 0.484343 0.818285 0.230938 0.068 Uiso 1 1 calc R U . . .
H23B H 0.385551 0.849241 0.279372 0.068 Uiso 1 1 calc R U . . .
C24 C 0.4183(14) 0.9371(11) 0.1977(11) 0.057(4) Uani 1 1 d . . . . .
H24A H 0.367404 0.906954 0.163172 0.086 Uiso 1 1 calc R U . . .
H24B H 0.382212 0.989326 0.220132 0.086 Uiso 1 1 calc R U . . .
H24C H 0.482167 0.958005 0.171129 0.086 Uiso 1 1 calc R U . . .

loop_
_atom_site_aniso_label
_atom_site_aniso_U_11
_atom_site_aniso_U_22
_atom_site_aniso_U_33
_atom_site_aniso_U_23
_atom_site_aniso_U_13
_atom_site_aniso_U_12
Bi1 0.0201(3) 0.0222(3) 0.0141(3) -0.0010(2) -0.0093(2) 0.0007(2)
Pt1 0.0208(3) 0.0247(3) 0.0146(3) -0.0033(2) -0.0101(2) 0.0009(2)
Cl1 0.034(2) 0.032(2) 0.026(2) -0.0111(16) -0.0157(17) 0.0022(16)
P1 0.0228(19) 0.022(2) 0.034(2) -0.0009(17) -0.0152(19) -0.0002(15)
P2 0.029(2) 0.028(2) 0.021(2) 0.0058(17) -0.0095(19) -0.0013(16)
C25 0.036(6) 0.049(6) 0.043(6) 0.003(5) -0.006(5) 0.011(5)
C26 0.036(6) 0.049(6) 0.043(6) 0.003(5) -0.006(5) 0.011(5)
C27 0.040(6) 0.060(8) 0.035(6) 0.002(6) 0.006(6) 0.003(6)
C28B 0.040(6) 0.060(8) 0.035(6) 0.002(6) 0.006(6) 0.003(6)
C28A 0.040(6) 0.060(8) 0.035(6) 0.002(6) 0.006(6) 0.003(6)
C29 0.073(8) 0.058(8) 0.054(8) 0.005(6) -0.019(7) -0.007(6)
C30B 0.073(8) 0.058(8) 0.054(8) 0.005(6) -0.019(7) -0.007(6)
C30A 0.073(8) 0.058(8) 0.054(8) 0.005(6) -0.019(7) -0.007(6)
N1 0.019(6) 0.023(6) 0.023(7) -0.009(5) 0.005(6) 0.000(5)
C1 0.012(5) 0.021(6) 0.022(6) -0.004(5) -0.006(5) 0.005(5)
C2 0.025(6) 0.017(6) 0.019(6) 0.000(5) -0.016(6) -0.005(5)
C3 0.034(7) 0.024(6) 0.029(7) 0.001(6) 0.009(6) 0.001(5)
C4 0.017(6) 0.027(6) 0.027(7) -0.014(6) -0.001(6) -0.002(5)
C5 0.023(6) 0.017(6) 0.028(7) -0.006(5) -0.011(6) -0.004(5)
C6 0.029(6) 0.022(6) 0.011(6) 0.001(5) 0.000(5) 0.003(5)
C7 0.025(6) 0.013(6) 0.025(6) 0.011(5) -0.002(6) -0.002(5)
C8 0.018(6) 0.029(6) 0.013(6) -0.005(5) -0.009(5) -0.003(5)
C9 0.016(6) 0.022(6) 0.018(6) -0.005(5) -0.001(5) -0.004(5)
C10 0.027(8) 0.035(9) 0.014(8) -0.006(6) -0.002(7) -0.005(6)
C11 0.045(10) 0.036(10) 0.028(9) -0.007(8) 0.017(8) -0.008(8)
C12 0.039(10) 0.031(9) 0.043(11) -0.016(8) 0.013(9) -0.012(7)
C13 0.038(9) 0.015(8) 0.021(8) -0.003(6) 0.011(7) -0.001(6)
C14 0.013(6) 0.033(7) 0.021(6) 0.005(5) -0.006(5) 0.005(5)
C15 0.026(6) 0.028(7) 0.015(6) -0.001(5) -0.007(6) 0.002(5)
C16 0.043(9) 0.012(8) 0.041(10) 0.006(7) 0.000(8) -0.003(6)
C17 0.038(9) 0.033(9) 0.011(7) -0.004(6) -0.009(7) 0.001(7)
C18 0.048(10) 0.031(9) 0.039(10) -0.003(8) -0.007(9) -0.003(8)
C19 0.032(7) 0.050(8) 0.043(8) 0.002(6) 0.004(7) 0.003(6)
C20 0.022(8) 0.062(12) 0.039(10) -0.007(8) -0.008(8) -0.001(7)
C21 0.029(6) 0.030(6) 0.037(7) 0.010(5) -0.001(5) -0.006(5)
C22 0.029(6) 0.030(6) 0.037(7) 0.010(5) -0.001(5) -0.006(5)
C23 0.055(6) 0.052(7) 0.063(7) 0.015(5) -0.021(6) -0.006(5)
C24 0.055(6) 0.052(7) 0.063(7) 0.015(5) -0.021(6) -0.006(5)

loop_
_atom_type_symbol
_atom_type_description
_atom_type_scat_dispersion_real
_atom_type_scat_dispersion_imag
_atom_type_scat_source
C C 0.0033 0.0016 'International Tables Vol C Tables 4.2.6.8 and 6.1.1.4'
H H 0.0000 0.0000 'International Tables Vol C Tables 4.2.6.8 and 6.1.1.4'
Bi Bi -4.1077 10.2566 'International Tables Vol C Tables 4.2.6.8 and 6.1.1.4'
Cl Cl 0.1484 0.1585 'International Tables Vol C Tables 4.2.6.8 and 6.1.1.4'
N N 0.0061 0.0033 'International Tables Vol C Tables 4.2.6.8 and 6.1.1.4'
P P 0.1023 0.0942 'International Tables Vol C Tables 4.2.6.8 and 6.1.1.4'
Pt Pt -1.7033 8.3905 'International Tables Vol C Tables 4.2.6.8 and 6.1.1.4'

loop_
_geom_angle_atom_site_label_1
_geom_angle_atom_site_label_2
_geom_angle_atom_site_label_3
_geom_angle
_geom_angle_site_symmetry_1
_geom_angle_site_symmetry_3
_geom_angle_publ_flag
C1 Bi1 Pt1 99.1(3) . . ?
C1 Bi1 C14 102.4(5) . . ?
C14 Bi1 Pt1 96.9(4) . . ?
Cl1 Pt1 Bi1 169.28(8) . . ?
P1 Pt1 Bi1 99.40(10) . . ?
P1 Pt1 Cl1 86.33(12) . . ?
P2 Pt1 Bi1 89.88(10) . . ?
P2 Pt1 Cl1 85.45(13) . . ?
P2 Pt1 P1 169.10(14) . . ?
C19 P1 Pt1 107.4(6) . . ?
C19 P1 C21 104.5(7) . . ?
C19 P1 C23 105.2(8) . . ?
C21 P1 Pt1 112.8(5) . . ?
C23 P1 Pt1 123.1(5) . . ?
C23 P1 C21 102.4(8) . . ?
C25 P2 Pt1 114.3(5) . . ?
C25 P2 C27 100.4(7) . . ?
C25 P2 C29 102.8(7) . . ?
C27 P2 Pt1 111.4(5) . . ?
C29 P2 Pt1 122.0(6) . . ?
C29 P2 C27 103.3(8) . . ?
P2 C25 H25A 109.6 . . ?
P2 C25 H25B 109.6 . . ?
H25A C25 H25B 108.1 . . ?
C26 C25 P2 110.1(10) . . ?
C26 C25 H25A 109.6 . . ?
C26 C25 H25B 109.6 . . ?
C25 C26 H26A 109.5 . . ?
C25 C26 H26B 109.5 . . ?
C25 C26 H26C 109.5 . . ?
H26A C26 H26B 109.5 . . ?
H26A C26 H26C 109.5 . . ?
H26B C26 H26C 109.5 . . ?
P2 C27 H27A 108.7 . . ?
P2 C27 H27B 108.7 . . ?
P2 C27 H27C 110.4 . . ?
P2 C27 H27D 110.4 . . ?
H27A C27 H27B 107.6 . . ?
H27C C27 H27D 108.6 . . ?
C28B C27 P2 106.8(18) . . ?
C28B C27 H27C 110.4 . . ?
C28B C27 H27D 110.4 . . ?
C28A C27 P2 114.1(12) . . ?
C28A C27 H27A 108.7 . . ?
C28A C27 H27B 108.7 . . ?
C27 C28B H28D 109.5 . . ?
C27 C28B H28E 109.5 . . ?
C27 C28B H28F 109.5 . . ?
H28D C28B H28E 109.5 . . ?
H28D C28B H28F 109.5 . . ?
H28E C28B H28F 109.5 . . ?
C27 C28A H28A 109.5 . . ?
C27 C28A H28B 109.5 . . ?
C27 C28A H28C 109.5 . . ?
H28A C28A H28B 109.5 . . ?
H28A C28A H28C 109.5 . . ?
H28B C28A H28C 109.5 . . ?
P2 C29 H29A 109.2 . . ?
P2 C29 H29B 109.2 . . ?
P2 C29 H29C 109.1 . . ?
P2 C29 H29D 109.1 . . ?
H29A C29 H29B 107.9 . . ?
H29C C29 H29D 107.8 . . ?
C30B C29 P2 112.6(15) . . ?
C30B C29 H29C 109.1 . . ?
C30B C29 H29D 109.1 . . ?
C30A C29 P2 112.0(13) . . ?
C30A C29 H29A 109.2 . . ?
C30A C29 H29B 109.2 . . ?
C29 C30B H30D 109.5 . . ?
C29 C30B H30E 109.5 . . ?
C29 C30B H30F 109.5 . . ?
H30D C30B H30E 109.5 . . ?
H30D C30B H30F 109.5 . . ?
H30E C30B H30F 109.5 . . ?
C29 C30A H30A 109.5 . . ?
C29 C30A H30B 109.5 . . ?
C29 C30A H30C 109.5 . . ?
H30A C30A H30B 109.5 . . ?
H30A C30A H30C 109.5 . . ?
H30B C30A H30C 109.5 . . ?
C7 N1 C15 114.9(10) . . ?
C8 N1 C7 108.0(10) . . ?
C8 N1 C15 112.6(9) . . ?
C2 C1 Bi1 115.5(9) . . ?
C6 C1 Bi1 124.1(9) . . ?
C6 C1 C2 120.2(11) . . ?
C1 C2 H2 120.5 . . ?
C3 C2 C1 119.0(13) . . ?
C3 C2 H2 120.5 . . ?
C2 C3 H3 119.6 . . ?
C4 C3 C2 120.9(13) . . ?
C4 C3 H3 119.6 . . ?
C3 C4 H4 120.0 . . ?
C3 C4 C5 120.1(13) . . ?
C5 C4 H4 120.0 . . ?
C4 C5 H5 119.2 . . ?
C6 C5 C4 121.6(13) . . ?
C6 C5 H5 119.2 . . ?
C1 C6 C5 118.2(12) . . ?
C1 C6 C7 121.4(11) . . ?
C5 C6 C7 120.2(13) . . ?
N1 C7 C6 113.9(11) . . ?
N1 C7 H7A 108.8 . . ?
N1 C7 H7B 108.8 . . ?
C6 C7 H7A 108.8 . . ?
C6 C7 H7B 108.8 . . ?
H7A C7 H7B 107.7 . . ?
N1 C8 H8A 108.5 . . ?
N1 C8 H8B 108.5 . . ?
N1 C8 C9 115.1(10) . . ?
H8A C8 H8B 107.5 . . ?
C9 C8 H8A 108.5 . . ?
C9 C8 H8B 108.5 . . ?
C10 C9 C8 118.1(12) . . ?
C10 C9 C14 118.2(11) . . ?
C14 C9 C8 123.7(12) . . ?
C9 C10 H10 118.6 . . ?
C11 C10 C9 122.9(13) . . ?
C11 C10 H10 118.6 . . ?
C10 C11 H11 120.9 . . ?
C12 C11 C10 118.2(14) . . ?
C12 C11 H11 120.9 . . ?
C11 C12 H12 119.0 . . ?
C11 C12 C13 122.0(14) . . ?
C13 C12 H12 119.0 . . ?
C12 C13 H13 120.1 . . ?
C12 C13 C14 119.8(13) . . ?
C14 C13 H13 120.1 . . ?
C9 C14 Bi1 123.4(9) . . ?
C9 C14 C13 118.5(12) . . ?
C13 C14 Bi1 116.9(10) . . ?
N1 C15 C16 110.1(10) . . ?
N1 C15 C17 112.4(11) . . ?
N1 C15 C18 106.8(11) . . ?
C16 C15 C17 109.3(11) . . ?
C16 C15 C18 107.4(11) . . ?
C17 C15 C18 110.7(11) . . ?
C15 C16 H16A 109.5 . . ?
C15 C16 H16B 109.5 . . ?
C15 C16 H16C 109.5 . . ?
H16A C16 H16B 109.5 . . ?
H16A C16 H16C 109.5 . . ?
H16B C16 H16C 109.5 . . ?
C15 C17 H17A 109.5 . . ?
C15 C17 H17B 109.5 . . ?
C15 C17 H17C 109.5 . . ?
H17A C17 H17B 109.5 . . ?
H17A C17 H17C 109.5 . . ?
H17B C17 H17C 109.5 . . ?
C15 C18 H18A 109.5 . . ?
C15 C18 H18B 109.5 . . ?
C15 C18 H18C 109.5 . . ?
H18A C18 H18B 109.5 . . ?
H18A C18 H18C 109.5 . . ?
H18B C18 H18C 109.5 . . ?
P1 C19 H19A 108.2 . . ?
P1 C19 H19B 108.2 . . ?
H19A C19 H19B 107.4 . . ?
C20 C19 P1 116.3(11) . . ?
C20 C19 H19A 108.2 . . ?
C20 C19 H19B 108.2 . . ?
C19 C20 H20A 109.5 . . ?
C19 C20 H20B 109.5 . . ?
C19 C20 H20C 109.5 . . ?
H20A C20 H20B 109.5 . . ?
H20A C20 H20C 109.5 . . ?
H20B C20 H20C 109.5 . . ?
P1 C21 H21A 108.6 . . ?
P1 C21 H21B 108.6 . . ?
H21A C21 H21B 107.5 . . ?
C22 C21 P1 114.8(9) . . ?
C22 C21 H21A 108.6 . . ?
C22 C21 H21B 108.6 . . ?
C21 C22 H22A 109.5 . . ?
C21 C22 H22B 109.5 . . ?
C21 C22 H22C 109.5 . . ?
H22A C22 H22B 109.5 . . ?
H22A C22 H22C 109.5 . . ?
H22B C22 H22C 109.5 . . ?
P1 C23 H23A 105.4 . . ?
P1 C23 H23B 105.4 . . ?
H23A C23 H23B 106.0 . . ?
C24 C23 P1 127.4(13) . . ?
C24 C23 H23A 105.4 . . ?
C24 C23 H23B 105.4 . . ?
C23 C24 H24A 109.5 . . ?
C23 C24 H24B 109.5 . . ?
C23 C24 H24C 109.5 . . ?
H24A C24 H24B 109.5 . . ?
H24A C24 H24C 109.5 . . ?
H24B C24 H24C 109.5 . . ?

loop_
_geom_bond_atom_site_label_1
_geom_bond_atom_site_label_2
_geom_bond_distance
_geom_bond_site_symmetry_2
_geom_bond_publ_flag
Bi1 Pt1 2.7114(7) . ?
Bi1 C1 2.278(12) . ?
Bi1 C14 2.286(13) . ?
Pt1 Cl1 2.475(3) . ?
Pt1 P1 2.320(4) . ?
Pt1 P2 2.286(4) . ?
P1 C19 1.804(15) . ?
P1 C21 1.856(13) . ?
P1 C23 1.820(19) . ?
P2 C25 1.836(12) . ?
P2 C27 1.862(13) . ?
P2 C29 1.839(13) . ?
C25 H25A 0.9900 . ?
C25 H25B 0.9900 . ?
C25 C26 1.552(14) . ?
C26 H26A 0.9800 . ?
C26 H26B 0.9800 . ?
C26 H26C 0.9800 . ?
C27 H27A 0.9900 . ?
C27 H27B 0.9900 . ?
C27 H27C 0.9900 . ?
C27 H27D 0.9900 . ?
C27 C28B 1.545(18) . ?
C27 C28A 1.520(12) . ?
C28B H28D 0.9800 . ?
C28B H28E 0.9800 . ?
C28B H28F 0.9800 . ?
C28A H28A 0.9800 . ?
C28A H28B 0.9800 . ?
C28A H28C 0.9800 . ?
C29 H29A 0.9900 . ?
C29 H29B 0.9900 . ?
C29 H29C 0.9900 . ?
C29 H29D 0.9900 . ?
C29 C30B 1.525(17) . ?
C29 C30A 1.548(13) . ?
C30B H30D 0.9800 . ?
C30B H30E 0.9800 . ?
C30B H30F 0.9800 . ?
C30A H30A 0.9800 . ?
C30A H30B 0.9800 . ?
C30A H30C 0.9800 . ?
N1 C7 1.475(16) . ?
N1 C8 1.460(15) . ?
N1 C15 1.499(16) . ?
C1 C2 1.414(18) . ?
C1 C6 1.384(18) . ?
C2 H2 0.9500 . ?
C2 C3 1.407(18) . ?
C3 H3 0.9500 . ?
C3 C4 1.33(2) . ?
C4 H4 0.9500 . ?
C4 C5 1.394(18) . ?
C5 H5 0.9500 . ?
C5 C6 1.394(17) . ?
C6 C7 1.495(18) . ?
C7 H7A 0.9900 . ?
C7 H7B 0.9900 . ?
C8 H8A 0.9900 . ?
C8 H8B 0.9900 . ?
C8 C9 1.522(17) . ?
C9 C10 1.382(17) . ?
C9 C14 1.391(18) . ?
C10 H10 0.9500 . ?
C10 C11 1.382(19) . ?
C11 H11 0.9500 . ?
C11 C12 1.34(2) . ?
C12 H12 0.9500 . ?
C12 C13 1.371(19) . ?
C13 H13 0.9500 . ?
C13 C14 1.415(18) . ?
C15 C16 1.513(18) . ?
C15 C17 1.522(18) . ?
C15 C18 1.58(2) . ?
C16 H16A 0.9800 . ?
C16 H16B 0.9800 . ?
C16 H16C 0.9800 . ?
C17 H17A 0.9800 . ?
C17 H17B 0.9800 . ?
C17 H17C 0.9800 . ?
C18 H18A 0.9800 . ?
C18 H18B 0.9800 . ?
C18 H18C 0.9800 . ?
C19 H19A 0.9900 . ?
C19 H19B 0.9900 . ?
C19 C20 1.547(19) . ?
C20 H20A 0.9800 . ?
C20 H20B 0.9800 . ?
C20 H20C 0.9800 . ?
C21 H21A 0.9900 . ?
C21 H21B 0.9900 . ?
C21 C22 1.508(18) . ?
C22 H22A 0.9800 . ?
C22 H22B 0.9800 . ?
C22 H22C 0.9800 . ?
C23 H23A 0.9900 . ?
C23 H23B 0.9900 . ?
C23 C24 1.51(2) . ?
C24 H24A 0.9800 . ?
C24 H24B 0.9800 . ?
C24 H24C 0.9800 . ?

loop_
_geom_torsion_atom_site_label_1
_geom_torsion_atom_site_label_2
_geom_torsion_atom_site_label_3
_geom_torsion_atom_site_label_4
_geom_torsion
_geom_torsion_site_symmetry_1
_geom_torsion_site_symmetry_2
_geom_torsion_site_symmetry_3
_geom_torsion_site_symmetry_4
_geom_torsion_publ_flag
Bi1 C1 C2 C3 -176.8(9) . . . . ?
Bi1 C1 C6 C5 175.5(9) . . . . ?
Bi1 C1 C6 C7 -0.1(17) . . . . ?
Pt1 P1 C19 C20 -57.1(13) . . . . ?
Pt1 P1 C21 C22 -148.9(10) . . . . ?
Pt1 P1 C23 C24 -157.2(14) . . . . ?
Pt1 P2 C25 C26 -69.6(11) . . . . ?
Pt1 P2 C27 C28B 77(4) . . . . ?
Pt1 P2 C27 C28A 43.5(17) . . . . ?
Pt1 P2 C29 C30B 179.2(18) . . . . ?
Pt1 P2 C29 C30A -73.4(19) . . . . ?
C25 P2 C27 C28B -162(4) . . . . ?
C25 P2 C27 C28A 164.8(17) . . . . ?
C25 P2 C29 C30B 49(2) . . . . ?
C25 P2 C29 C30A 156.9(18) . . . . ?
C27 P2 C25 C26 171.1(11) . . . . ?
C27 P2 C29 C30B -55(2) . . . . ?
C27 P2 C29 C30A 52.8(19) . . . . ?
C29 P2 C25 C26 64.8(12) . . . . ?
C29 P2 C27 C28B -56(4) . . . . ?
C29 P2 C27 C28A -89.2(17) . . . . ?
N1 C8 C9 C10 -159.2(11) . . . . ?
N1 C8 C9 C14 21.3(18) . . . . ?
C1 C2 C3 C4 1(2) . . . . ?
C1 C6 C7 N1 35.4(17) . . . . ?
C2 C1 C6 C5 -0.8(19) . . . . ?
C2 C1 C6 C7 -176.4(11) . . . . ?
C2 C3 C4 C5 0(2) . . . . ?
C3 C4 C5 C6 -1(2) . . . . ?
C4 C5 C6 C1 1.4(19) . . . . ?
C4 C5 C6 C7 177.0(11) . . . . ?
C5 C6 C7 N1 -140.1(12) . . . . ?
C6 C1 C2 C3 -0.3(18) . . . . ?
C7 N1 C8 C9 74.1(14) . . . . ?
C7 N1 C15 C16 -49.8(15) . . . . ?
C7 N1 C15 C17 72.3(14) . . . . ?
C7 N1 C15 C18 -166.1(11) . . . . ?
C8 N1 C7 C6 -145.4(10) . . . . ?
C8 N1 C15 C16 -174.0(11) . . . . ?
C8 N1 C15 C17 -51.9(14) . . . . ?
C8 N1 C15 C18 69.7(13) . . . . ?
C8 C9 C10 C11 -176.2(13) . . . . ?
C8 C9 C14 Bi1 7.2(18) . . . . ?
C8 C9 C14 C13 174.2(12) . . . . ?
C9 C10 C11 C12 -3(2) . . . . ?
C10 C9 C14 Bi1 -172.3(9) . . . . ?
C10 C9 C14 C13 -5.3(19) . . . . ?
C10 C11 C12 C13 4(2) . . . . ?
C11 C12 C13 C14 -6(2) . . . . ?
C12 C13 C14 Bi1 174.8(10) . . . . ?
C12 C13 C14 C9 7(2) . . . . ?
C14 C9 C10 C11 3(2) . . . . ?
C15 N1 C7 C6 88.0(14) . . . . ?
C15 N1 C8 C9 -158.1(11) . . . . ?
C19 P1 C21 C22 -32.6(13) . . . . ?
C19 P1 C23 C24 79.7(18) . . . . ?
C21 P1 C19 C20 -177.0(12) . . . . ?
C21 P1 C23 C24 -29.3(18) . . . . ?
C23 P1 C19 C20 75.6(13) . . . . ?
C23 P1 C21 C22 76.8(13) . . . . ?

loop_
_twin_individual_id
_twin_individual_mass_fraction_refined
_oxdiff_twin_reflns_isolated
_oxdiff_twin_reflns_overlapped
_twin_individual_twin_lattice_type
_twin_individual_twin_matrix_11
_twin_individual_twin_matrix_12
_twin_individual_twin_matrix_13
_twin_individual_twin_matrix_21
_twin_individual_twin_matrix_22
_twin_individual_twin_matrix_23
_twin_individual_twin_matrix_31
_twin_individual_twin_matrix_32
_twin_individual_twin_matrix_33
1 0.5170 45309 15684 ref 1.0000 0.0000 0.0000 0.0000 1.0000 0.0000 0.0000 0.0000 1.0000
2 0.4830 45145 15684 nmt 0.9998 0.0279 -0.0008 -0.0388 0.9991 0.0252 0.0044 -0.0394 0.9993
